data_1521330
loop_
_publ_author_name
'Mitchell, R.H.'
'Burns, P.C.'
'Chakhmouradian, A.R.'

_publ_section_title
;
 The crystal structures of loparite-(Ce)
;
_journal_name_full 'Canadian Mineralogist'
_journal_page_first 145
_journal_page_last 152
_journal_volume 38
_journal_year 2000
_chemical_formula_sum 'Ce0.318 Na0.682 Nb0.166 O3 Ti0.834'
_chemical_name_systematic '(Na0.682 Ce0.318) ((Ti0.834 Nb0.166) O3)'
_space_group_IT_number 62
_symmetry_space_group_name_Hall '-P 2c 2ab'
_symmetry_space_group_name_H-M 'P b n m'
_cell_angle_alpha 90
_cell_angle_beta 90
_cell_angle_gamma 90
_cell_formula_units_Z 4
_cell_length_a 5.5108
_cell_length_b 5.5084
_cell_length_c 7.7964
_cell_volume 236.665
_citation_journal_id_ASTM CAMIA6
_cod_data_source_file Mitchell_CAMIA6_2000_970.cif
_cod_data_source_block Ce0.318Na0.682Nb0.166O3Ti0.834
_cod_original_cell_volume 236.6651
_cod_original_sg_symbol_Hall '-P 2ac 2n (z,x,y)'
_cod_database_code 1521330

loop_
_symmetry_equiv_pos_as_xyz
x,y,z
x+1/2,-y+1/2,-z
-x+1/2,y+1/2,-z+1/2
-x,-y,z+1/2
-x,-y,-z
-x-1/2,y-1/2,z
x-1/2,-y-1/2,z-1/2
x,y,-z-1/2

loop_
_atom_site_label
_atom_site_type_symbol
_atom_site_fract_x
_atom_site_fract_y
_atom_site_fract_z
_atom_site_occupancy
_atom_site_U_iso_or_equiv
Ce1 Ce+3 -0.0034 0.5003 0.25 0.318 0.0
Nb1 Nb+5 0 0 0 0.166 0.0
Ti1 Ti+4 0 0 0 0.834 0.0
O1 O-2 0.0508 -0.0016 0.25 1 0.0
Na1 Na+1 -0.0034 0.5003 0.25 0.682 0.0
O2 O-2 0.2428 0.251 -0.0181 1 0.0
